data_4334992
loop_
_publ_author_name
'Hayato Ikeda'
'Akitaka Ito'
'Eri Sakuda'
'Noboru Kitamura'
'Tsutomu Takayama'
'Tsutomu Sekine'
'Atsushi Shinohara'
'Takashi Yoshimura'

_publ_section_title
;
 Excited-State Characteristics of Tetracyanidonitridorhenium(V) and
 -technetium(V) Complexes with N-Heteroaromatic Ligands
;
_journal_name_full 'Inorganic Chemistry'
_journal_page_first 6319
_journal_page_last 6327
_journal_paper_doi 10.1021/ic302463v
_journal_volume 52
_journal_year 2013
_chemical_formula_moiety 'C63 H56 N9 O P2 Re '
_chemical_formula_sum 'C63 H56 N9 O P2 Re'
_chemical_formula_weight 1203.34
_space_group_IT_number 2
_symmetry_cell_setting triclinic
_symmetry_Int_Tables_number 2
_symmetry_space_group_name_Hall '-P 1'
_symmetry_space_group_name_H-M 'P -1'
_cell_angle_alpha 80.171(7)
_cell_angle_beta 80.257(6)
_cell_angle_gamma 76.629(6)
_cell_formula_units_Z 2
_cell_length_a 11.017(2)
_cell_length_b 11.119(2)
_cell_length_c 24.848(4)
_cell_measurement_reflns_used 26817
_cell_measurement_temperature 170.2
_cell_measurement_theta_max 27.5
_cell_measurement_theta_min 3.1
_cell_volume 2891.0(9)
_computing_cell_refinement PROCESS-AUTO
_computing_data_collection PROCESS-AUTO
_computing_data_reduction 'teXsan Ver. 2.0'
_computing_publication_material 'teXsan Ver. 2.0'
_computing_structure_refinement SHELXL97
_computing_structure_solution 'DIRDIF94 (PATTY)'
_diffrn_ambient_temperature 170.2
_diffrn_detector_area_resol_mean 10.00
_diffrn_measured_fraction_theta_full 1.0
_diffrn_measurement_device_type 'Rigaku RAXIS-RAPID Imaging Plate'
_diffrn_measurement_method \w
_diffrn_radiation_type 'Mo K\a'
_diffrn_radiation_wavelength 0.7107
_diffrn_reflns_av_R_equivalents 0.087
_diffrn_reflns_limit_h_max 14
_diffrn_reflns_limit_h_min -14
_diffrn_reflns_limit_k_max 14
_diffrn_reflns_limit_k_min -14
_diffrn_reflns_limit_l_max 28
_diffrn_reflns_limit_l_min -32
_diffrn_reflns_number 28393
_diffrn_reflns_theta_full 27.50
_diffrn_reflns_theta_max 27.48
_exptl_absorpt_coefficient_mu 2.207
_exptl_absorpt_correction_T_max 0.802
_exptl_absorpt_correction_T_min 0.176
_exptl_absorpt_correction_type multi-scan
_exptl_absorpt_process_details '(Higashi, 1995)'
_exptl_crystal_colour yellow
_exptl_crystal_density_diffrn 1.382
_exptl_crystal_description block
_exptl_crystal_F_000 1132.00
_exptl_crystal_size_max 0.430
_exptl_crystal_size_mid 0.200
_exptl_crystal_size_min 0.100
_refine_diff_density_max 3.95
_refine_diff_density_min -3.99
_refine_ls_extinction_coef 0.0000
_refine_ls_extinction_expression Fc^*^=kFc[1+0.001xFc^2^\l^3^/sin(2\q)]^-1/4^
_refine_ls_extinction_method SHELXL
_refine_ls_goodness_of_fit_ref 1.173
_refine_ls_hydrogen_treatment noref
_refine_ls_number_parameters 685
_refine_ls_number_reflns 13104
_refine_ls_R_factor_gt 0.0996
_refine_ls_shift/su_max 0.0000
_refine_ls_structure_factor_coef Fsqd
_refine_ls_weighting_details 'w = 1/[\s^2^(Fo^2^) + (0.0070P)^2^+70.9010P] where P=(Fo^2^+2Fc^2^)/3'
_refine_ls_weighting_scheme calc
_refine_ls_wR_factor_ref 0.2632
_reflns_number_gt 10848
_reflns_number_total 13104
_reflns_threshold_expression >2.0sigma(I)
_cod_data_source_file ic302463v_si_002_01.cif
_cod_data_source_block (PPh4)2[ReN(CN)4(dmap)]
_cod_original_sg_symbol_H-M 'P -1 '
_cod_original_formula_sum 'C63 H56 N9 O P2 Re '
_cod_database_code 4334992

loop_
_symmetry_equiv_pos_as_xyz
x,y,z
-x,-y,-z

loop_
_atom_site_label
_atom_site_type_symbol
_atom_site_fract_x
_atom_site_fract_y
_atom_site_fract_z
_atom_site_U_iso_or_equiv
_atom_site_adp_type
_atom_site_occupancy
_atom_site_symmetry_multiplicity
_atom_site_calc_flag
Re1 Re 0.07729(5) 0.44409(5) 0.25610(2) 0.0295(2) Uani 1.00 1 d
P1 P 0.6429(3) 0.2111(3) 0.5220(1) 0.0364(7) Uani 1.00 1 d
P2 P 0.7159(3) 0.1141(3) 0.0172(1) 0.0291(6) Uani 1.00 1 d
O1 O 0.944(3) 0.057(2) 0.6768(7) 0.20(2) Uani 1.00 1 d
N1 N 0.226(1) 0.412(1) 0.2686(5) 0.046(3) Uani 1.00 1 d
N2 N 0.013(1) 0.737(1) 0.2753(5) 0.043(3) Uani 1.00 1 d
N3 N -0.066(1) 0.397(1) 0.3806(5) 0.049(3) Uani 1.00 1 d
N4 N 0.061(1) 0.164(1) 0.2385(7) 0.060(4) Uani 1.00 1 d
N5 N 0.112(1) 0.531(1) 0.1232(5) 0.039(2) Uani 1.00 1 d
N6 N -0.1425(9) 0.4861(10) 0.2401(4) 0.030(2) Uani 1.00 1 d
N7 N -0.516(1) 0.562(1) 0.2067(5) 0.049(3) Uani 1.00 1 d
N8 N 0.632(2) 0.152(2) 0.1989(7) 0.079(5) Uani 1.00 1 d
N9 N 0.461(4) -0.108(3) 0.271(2) 0.22(2) Uani 1.00 1 d
C1 C 0.034(1) 0.632(1) 0.2678(5) 0.036(3) Uani 1.00 1 d
C2 C -0.013(1) 0.409(1) 0.3364(6) 0.041(3) Uani 1.00 1 d
C3 C 0.068(1) 0.263(2) 0.2447(6) 0.048(4) Uani 1.00 1 d
C4 C 0.101(1) 0.498(1) 0.1698(5) 0.025(2) Uani 1.00 1 d
C5 C -0.235(1) 0.569(1) 0.2625(5) 0.034(3) Uani 1.00 1 d
C6 C -0.359(1) 0.599(1) 0.2553(6) 0.038(3) Uani 1.00 1 d
C7 C -0.396(1) 0.535(1) 0.2180(6) 0.040(3) Uani 1.00 1 d
C8 C -0.301(1) 0.445(1) 0.1940(6) 0.042(3) Uani 1.00 1 d
C9 C -0.184(1) 0.423(1) 0.2062(5) 0.037(3) Uani 1.00 1 d
C10 C -0.616(2) 0.651(2) 0.2366(9) 0.065(5) Uani 1.00 1 d
C11 C -0.551(2) 0.495(2) 0.1673(8) 0.062(5) Uani 1.00 1 d
C12 C 0.499(1) 0.205(1) 0.5664(5) 0.038(3) Uani 1.00 1 d
C13 C 0.412(1) 0.314(1) 0.5754(6) 0.045(3) Uani 1.00 1 d
C14 C 0.296(2) 0.311(2) 0.6073(6) 0.054(4) Uani 1.00 1 d
C15 C 0.269(2) 0.201(2) 0.6296(6) 0.066(5) Uani 1.00 1 d
C16 C 0.351(2) 0.089(2) 0.6220(6) 0.058(4) Uani 1.00 1 d
C17 C 0.465(2) 0.091(1) 0.5903(6) 0.046(3) Uani 1.00 1 d
C18 C 0.610(1) 0.248(1) 0.4521(5) 0.038(3) Uani 1.00 1 d
C19 C 0.488(2) 0.276(2) 0.4394(6) 0.052(4) Uani 1.00 1 d
C20 C 0.465(2) 0.303(2) 0.3862(8) 0.064(5) Uani 1.00 1 d
C21 C 0.566(2) 0.306(2) 0.3430(7) 0.060(5) Uani 1.00 1 d
C22 C 0.684(2) 0.277(2) 0.3547(6) 0.071(6) Uani 1.00 1 d
C23 C 0.710(2) 0.246(2) 0.4095(6) 0.053(4) Uani 1.00 1 d
C24 C 0.750(1) 0.061(1) 0.5288(6) 0.041(3) Uani 1.00 1 d
C25 C 0.752(2) -0.024(1) 0.4929(8) 0.061(5) Uani 1.00 1 d
C26 C 0.833(2) -0.138(2) 0.4995(9) 0.073(6) Uani 1.00 1 d
C27 C 0.911(2) -0.173(1) 0.5378(8) 0.060(4) Uani 1.00 1 d
C28 C 0.910(2) -0.087(2) 0.5749(8) 0.078(6) Uani 1.00 1 d
C29 C 0.829(2) 0.030(2) 0.5698(7) 0.057(4) Uani 1.00 1 d
C30 C 0.712(1) 0.326(1) 0.5418(5) 0.041(3) Uani 1.00 1 d
C31 C 0.715(2) 0.327(2) 0.5975(6) 0.055(4) Uani 1.00 1 d
C32 C 0.783(2) 0.407(2) 0.6130(7) 0.063(5) Uani 1.00 1 d
C33 C 0.840(2) 0.484(1) 0.5732(7) 0.050(4) Uani 1.00 1 d
C34 C 0.832(1) 0.485(1) 0.5168(6) 0.046(3) Uani 1.00 1 d
C35 C 0.770(1) 0.405(1) 0.5010(6) 0.045(3) Uani 1.00 1 d
C36 C 0.555(1) 0.203(1) 0.0261(5) 0.034(3) Uani 1.00 1 d
C37 C 0.500(1) 0.237(1) 0.0783(6) 0.044(3) Uani 1.00 1 d
C38 C 0.382(1) 0.304(1) 0.0846(6) 0.045(3) Uani 1.00 1 d
C39 C 0.313(1) 0.341(1) 0.0419(7) 0.050(4) Uani 1.00 1 d
C40 C 0.367(1) 0.310(1) -0.0096(6) 0.047(4) Uani 1.00 1 d
C41 C 0.487(1) 0.237(1) -0.0173(6) 0.041(3) Uani 1.00 1 d
C42 C 0.760(1) 0.097(1) -0.0543(5) 0.035(3) Uani 1.00 1 d
C43 C 0.724(1) 0.002(1) -0.0735(6) 0.040(3) Uani 1.00 1 d
C44 C 0.744(2) -0.005(1) -0.1300(6) 0.045(3) Uani 1.00 1 d
C45 C 0.809(2) 0.076(2) -0.1643(6) 0.052(4) Uani 1.00 1 d
C46 C 0.849(2) 0.169(1) -0.1459(6) 0.047(3) Uani 1.00 1 d
C47 C 0.824(1) 0.178(1) -0.0897(6) 0.041(3) Uani 1.00 1 d
C48 C 0.812(1) 0.199(1) 0.0407(5) 0.029(2) Uani 1.00 1 d
C49 C 0.894(1) 0.142(1) 0.0794(5) 0.036(3) Uani 1.00 1 d
C50 C 0.965(1) 0.214(2) 0.0981(5) 0.044(3) Uani 1.00 1 d
C51 C 0.958(1) 0.335(1) 0.0772(5) 0.040(3) Uani 1.00 1 d
C52 C 0.878(2) 0.394(1) 0.0386(7) 0.050(4) Uani 1.00 1 d
C53 C 0.805(2) 0.327(1) 0.0206(6) 0.046(3) Uani 1.00 1 d
C54 C 0.733(1) -0.038(1) 0.0567(5) 0.033(3) Uani 1.00 1 d
C55 C 0.649(1) -0.064(1) 0.1034(6) 0.043(3) Uani 1.00 1 d
C56 C 0.677(2) -0.178(1) 0.1389(6) 0.053(4) Uani 1.00 1 d
C57 C 0.789(1) -0.260(1) 0.1266(6) 0.044(3) Uani 1.00 1 d
C58 C 0.871(2) -0.237(1) 0.0792(6) 0.046(3) Uani 1.00 1 d
C59 C 0.844(1) -0.123(1) 0.0442(6) 0.036(3) Uani 1.00 1 d
C60 C 0.410(3) -0.005(2) 0.281(1) 0.102(8) Uani 1.00 1 d
C61 C 0.349(2) 0.114(2) 0.295(1) 0.090(7) Uani 1.00 1 d
C62 C 0.714(2) 0.085(2) 0.2128(7) 0.059(4) Uani 1.00 1 d
C63 C 0.822(3) -0.003(3) 0.228(1) 0.12(1) Uani 1.00 1 d
H1 H -0.2119 0.6135 0.2874 0.0412 Uiso 1.00 1 calc
H2 H -0.4181 0.6599 0.2746 0.0466 Uiso 1.00 1 calc
H3 H -0.3207 0.3985 0.1687 0.0498 Uiso 1.00 1 calc
H4 H -0.1228 0.3581 0.1903 0.0449 Uiso 1.00 1 calc
H5 H -0.5941 0.7316 0.2319 0.0776 Uiso 1.00 1 calc
H6 H -0.6948 0.6606 0.2247 0.0776 Uiso 1.00 1 calc
H7 H -0.6240 0.6216 0.2759 0.0776 Uiso 1.00 1 calc
H8 H -0.6372 0.5227 0.1627 0.0755 Uiso 1.00 1 calc
H9 H -0.5010 0.5074 0.1319 0.0755 Uiso 1.00 1 calc
H10 H -0.5353 0.4069 0.1799 0.0755 Uiso 1.00 1 calc
H11 H 0.4331 0.3936 0.5594 0.0545 Uiso 1.00 1 calc
H12 H 0.2361 0.3877 0.6130 0.0657 Uiso 1.00 1 calc
H13 H 0.1884 0.1993 0.6521 0.0815 Uiso 1.00 1 calc
H14 H 0.3291 0.0102 0.6385 0.0702 Uiso 1.00 1 calc
H15 H 0.5225 0.0143 0.5840 0.0570 Uiso 1.00 1 calc
H16 H 0.4182 0.2768 0.4689 0.0621 Uiso 1.00 1 calc
H17 H 0.3800 0.3178 0.3779 0.0770 Uiso 1.00 1 calc
H18 H 0.5498 0.3295 0.3053 0.0720 Uiso 1.00 1 calc
H19 H 0.7529 0.2776 0.3253 0.0824 Uiso 1.00 1 calc
H20 H 0.7958 0.2253 0.4177 0.0650 Uiso 1.00 1 calc
H21 H 0.6970 -0.0019 0.4645 0.0722 Uiso 1.00 1 calc
H22 H 0.8344 -0.1964 0.4748 0.0863 Uiso 1.00 1 calc
H23 H 0.9649 -0.2539 0.5405 0.0726 Uiso 1.00 1 calc
H24 H 0.9668 -0.1100 0.6025 0.0915 Uiso 1.00 1 calc
H25 H 0.8273 0.0899 0.5941 0.0681 Uiso 1.00 1 calc
H26 H 0.6715 0.2746 0.6253 0.0658 Uiso 1.00 1 calc
H27 H 0.7880 0.4066 0.6511 0.0727 Uiso 1.00 1 calc
H28 H 0.8864 0.5389 0.5836 0.0579 Uiso 1.00 1 calc
H29 H 0.8703 0.5421 0.4891 0.0559 Uiso 1.00 1 calc
H30 H 0.7657 0.4041 0.4626 0.0550 Uiso 1.00 1 calc
H31 H 0.5471 0.2111 0.1092 0.0519 Uiso 1.00 1 calc
H32 H 0.3443 0.3271 0.1204 0.0534 Uiso 1.00 1 calc
H33 H 0.2283 0.3888 0.0475 0.0587 Uiso 1.00 1 calc
H34 H 0.3203 0.3384 -0.0405 0.0558 Uiso 1.00 1 calc
H35 H 0.5226 0.2110 -0.0526 0.0491 Uiso 1.00 1 calc
H36 H 0.6850 -0.0583 -0.0483 0.0482 Uiso 1.00 1 calc
H37 H 0.7139 -0.0652 -0.1445 0.0537 Uiso 1.00 1 calc
H38 H 0.8277 0.0675 -0.2029 0.0612 Uiso 1.00 1 calc
H39 H 0.8944 0.2245 -0.1714 0.0570 Uiso 1.00 1 calc
H40 H 0.8502 0.2424 -0.0757 0.0498 Uiso 1.00 1 calc
H41 H 0.9017 0.0550 0.0931 0.0443 Uiso 1.00 1 calc
H42 H 1.0192 0.1751 0.1259 0.0541 Uiso 1.00 1 calc
H43 H 1.0093 0.3816 0.0889 0.0482 Uiso 1.00 1 calc
H44 H 0.8720 0.4810 0.0249 0.0611 Uiso 1.00 1 calc
H45 H 0.7493 0.3670 -0.0061 0.0555 Uiso 1.00 1 calc
H46 H 0.5731 -0.0044 0.1116 0.0514 Uiso 1.00 1 calc
H47 H 0.6200 -0.1972 0.1710 0.0622 Uiso 1.00 1 calc
H48 H 0.8111 -0.3350 0.1517 0.0537 Uiso 1.00 1 calc
H49 H 0.9457 -0.2990 0.0701 0.0557 Uiso 1.00 1 calc
H50 H 0.9011 -0.1043 0.0117 0.0440 Uiso 1.00 1 calc
H51 H 0.4121 0.1636 0.2926 0.1059 Uiso 1.00 1 calc
H52 H 0.2927 0.1567 0.2689 0.1059 Uiso 1.00 1 calc
H53 H 0.3044 0.1104 0.3308 0.1059 Uiso 1.00 1 calc
H54 H 0.8102 -0.0397 0.2657 0.1330 Uiso 1.00 1 calc
H55 H 0.8509 -0.0657 0.2052 0.1330 Uiso 1.00 1 calc
H56 H 0.8939 0.0403 0.2254 0.1330 Uiso 1.00 1 calc

loop_
_atom_site_aniso_label
_atom_site_aniso_U_11
_atom_site_aniso_U_22
_atom_site_aniso_U_33
_atom_site_aniso_U_12
_atom_site_aniso_U_13
_atom_site_aniso_U_23
Re1 0.0336(3) 0.0277(3) 0.0284(2) -0.0062(2) -0.0074(2) -0.0041(2)
P1 0.043(2) 0.039(2) 0.029(2) -0.013(1) -0.008(1) -0.001(1)
P2 0.033(2) 0.028(2) 0.027(1) -0.008(1) -0.006(1) -0.001(1)
O1 0.50(5) 0.11(1) 0.07(1) -0.17(2) -0.13(2) 0.028(10)
N1 0.053(7) 0.050(7) 0.030(6) 0.003(6) -0.015(5) 0.000(5)
N2 0.042(6) 0.047(7) 0.040(6) -0.013(6) 0.001(5) -0.006(5)
N3 0.050(7) 0.060(8) 0.036(6) -0.017(6) -0.006(5) 0.005(6)
N4 0.072(10) 0.026(6) 0.09(1) -0.008(6) -0.029(8) -0.021(6)
N5 0.039(6) 0.033(6) 0.046(7) -0.009(5) -0.005(5) -0.010(5)
N6 0.026(5) 0.044(6) 0.019(4) -0.007(4) -0.001(4) -0.005(4)
N7 0.038(6) 0.058(8) 0.057(8) -0.012(6) -0.012(6) -0.016(6)
N8 0.11(1) 0.06(1) 0.07(1) -0.013(10) -0.03(1) 0.005(8)
N9 0.23(4) 0.09(2) 0.39(6) 0.03(2) -0.14(4) -0.14(3)
C1 0.020(5) 0.054(9) 0.023(5) 0.018(5) 0.005(4) -0.015(5)
C2 0.041(7) 0.033(7) 0.052(8) -0.012(6) -0.025(6) 0.010(6)
C3 0.039(8) 0.057(10) 0.049(8) -0.008(7) -0.020(6) 0.002(7)
C4 0.024(5) 0.023(5) 0.032(6) -0.015(4) 0.001(4) -0.007(4)
C5 0.045(7) 0.030(6) 0.029(6) -0.010(5) -0.011(5) 0.000(5)
C6 0.033(7) 0.040(7) 0.041(7) -0.002(6) -0.005(5) -0.011(6)
C7 0.043(7) 0.033(7) 0.041(7) -0.005(6) -0.008(6) -0.001(5)
C8 0.043(8) 0.049(8) 0.039(7) -0.016(6) -0.009(6) -0.010(6)
C9 0.047(8) 0.033(7) 0.028(6) 0.002(6) -0.006(5) -0.009(5)
C10 0.034(8) 0.06(1) 0.10(1) -0.005(7) -0.011(8) -0.012(10)
C11 0.051(9) 0.08(1) 0.07(1) -0.028(9) -0.030(8) -0.007(9)
C12 0.037(7) 0.052(8) 0.030(6) -0.018(6) -0.011(5) 0.000(6)
C13 0.051(8) 0.045(8) 0.042(8) -0.011(7) -0.009(6) -0.010(6)
C14 0.052(9) 0.06(1) 0.041(8) 0.009(8) -0.009(7) -0.015(7)
C15 0.07(1) 0.10(2) 0.034(8) -0.03(1) 0.005(7) -0.011(9)
C16 0.07(1) 0.07(1) 0.042(8) -0.035(9) 0.005(7) -0.012(8)
C17 0.064(10) 0.049(8) 0.031(7) -0.021(7) -0.009(6) -0.006(6)
C18 0.050(8) 0.034(7) 0.027(6) -0.003(6) -0.005(5) -0.007(5)
C19 0.063(10) 0.056(9) 0.036(7) -0.009(8) -0.011(7) -0.008(7)
C20 0.08(1) 0.06(1) 0.06(1) -0.005(9) -0.035(9) -0.012(8)
C21 0.09(1) 0.049(9) 0.040(8) -0.023(9) -0.017(9) 0.004(7)
C22 0.11(2) 0.09(1) 0.027(7) -0.07(1) 0.000(9) -0.006(8)
C23 0.061(10) 0.07(1) 0.039(8) -0.033(8) 0.003(7) -0.012(7)
C24 0.049(8) 0.035(7) 0.041(7) -0.012(6) -0.008(6) -0.005(6)
C25 0.07(1) 0.031(8) 0.08(1) 0.009(7) -0.031(10) -0.019(8)
C26 0.09(1) 0.047(10) 0.09(1) 0.002(10) -0.04(1) -0.030(9)
C27 0.07(1) 0.033(8) 0.08(1) 0.004(8) -0.020(9) -0.010(7)
C28 0.09(1) 0.07(1) 0.06(1) 0.03(1) -0.03(1) -0.031(10)
C29 0.06(1) 0.056(10) 0.047(9) 0.013(8) -0.022(8) -0.015(7)
C30 0.053(8) 0.035(7) 0.034(7) -0.012(6) -0.006(6) -0.004(5)
C31 0.08(1) 0.06(1) 0.033(7) -0.032(9) -0.012(7) -0.002(7)
C32 0.09(1) 0.06(1) 0.047(9) -0.022(10) -0.025(9) -0.013(8)
C33 0.056(9) 0.048(9) 0.057(9) -0.022(7) -0.018(7) -0.009(7)
C34 0.047(8) 0.042(8) 0.050(8) -0.017(6) 0.001(6) -0.008(6)
C35 0.049(8) 0.043(8) 0.040(7) -0.009(6) -0.002(6) -0.004(6)
C36 0.041(7) 0.027(6) 0.036(6) -0.010(5) -0.011(5) -0.004(5)
C37 0.042(8) 0.047(8) 0.043(7) -0.001(6) -0.007(6) -0.017(6)
C38 0.044(8) 0.047(8) 0.047(8) -0.006(6) -0.012(6) -0.016(6)
C39 0.038(8) 0.046(8) 0.064(10) 0.006(6) -0.012(7) -0.017(7)
C40 0.047(8) 0.053(9) 0.036(7) 0.007(7) -0.014(6) -0.008(6)
C41 0.043(7) 0.042(8) 0.038(7) -0.006(6) -0.012(6) -0.003(6)
C42 0.037(7) 0.044(7) 0.022(5) -0.006(6) -0.004(5) 0.000(5)
C43 0.046(8) 0.037(7) 0.038(7) -0.009(6) -0.003(6) -0.007(5)
C44 0.058(9) 0.041(8) 0.039(7) -0.013(7) -0.009(6) -0.011(6)
C45 0.058(9) 0.055(9) 0.031(7) 0.001(7) -0.004(6) 0.002(6)
C46 0.052(9) 0.047(8) 0.040(7) -0.015(7) -0.002(6) 0.005(6)
C47 0.046(8) 0.044(8) 0.037(7) -0.019(6) -0.015(6) 0.006(6)
C48 0.034(6) 0.024(6) 0.030(6) -0.007(5) -0.007(5) -0.005(4)
C49 0.034(7) 0.042(7) 0.035(6) -0.009(6) -0.006(5) -0.011(5)
C50 0.041(7) 0.068(10) 0.032(7) -0.022(7) -0.006(6) -0.015(6)
C51 0.043(7) 0.048(8) 0.036(7) -0.019(6) -0.003(6) -0.016(6)
C52 0.061(10) 0.040(8) 0.053(9) -0.016(7) -0.010(7) -0.004(7)
C53 0.058(9) 0.036(7) 0.049(8) -0.017(7) -0.012(7) -0.005(6)
C54 0.038(7) 0.032(6) 0.028(6) -0.003(5) -0.005(5) -0.004(5)
C55 0.041(7) 0.039(7) 0.044(8) -0.008(6) 0.002(6) -0.003(6)
C56 0.07(1) 0.046(9) 0.043(8) -0.023(8) 0.005(7) 0.008(6)
C57 0.055(9) 0.035(7) 0.040(7) -0.004(6) -0.017(6) 0.002(6)
C58 0.056(9) 0.034(7) 0.047(8) -0.009(6) -0.016(7) 0.004(6)
C59 0.033(6) 0.033(7) 0.042(7) -0.008(5) -0.005(5) -0.004(5)
C60 0.10(2) 0.08(2) 0.15(2) -0.01(1) -0.04(2) -0.05(2)
C61 0.06(1) 0.06(1) 0.15(2) 0.001(10) -0.04(1) 0.00(1)
C62 0.07(1) 0.06(1) 0.047(9) -0.007(9) -0.024(8) -0.001(7)
C63 0.09(2) 0.15(3) 0.07(1) 0.02(2) -0.02(1) 0.02(2)

loop_
_atom_type_symbol
_atom_type_description
_atom_type_scat_dispersion_real
_atom_type_scat_dispersion_imag
_atom_type_scat_source
C C 0.003 0.002
;International Tables for Crystallography
(1992, Vol. C, Tables 4.2.6.8 and 6.1.1.4)
;
H H 0.000 0.000
;International Tables for Crystallography
(1992, Vol. C, Table 6.1.1.4)
;
N N 0.006 0.003
;International Tables for Crystallography
(1992, Vol. C, Tables 4.2.6.8 and 6.1.1.4)
;
P P 0.102 0.094
;International Tables for Crystallography
(1992, Vol. C, Tables 4.2.6.8 and 6.1.1.4)
;
Re Re -1.018 7.231
;International Tables for Crystallography
(1992, Vol. C, Tables 4.2.6.8 and 6.1.1.4)
;
O O 0.011 0.006
;International Tables for Crystallography
(1992, Vol. C, Tables 4.2.6.8 and 6.1.1.4)
;

loop_
_geom_angle_atom_site_label_1
_geom_angle_atom_site_label_2
_geom_angle_atom_site_label_3
_geom_angle
_geom_angle_publ_flag
N1 RE1 C1 97.5(6) yes
N1 RE1 C2 99.5(6) yes
N1 RE1 C3 97.6(6) yes
N1 RE1 C4 100.8(5) yes
C1 RE1 C2 86.4(5) yes
C1 RE1 C3 164.7(5) yes
C1 RE1 C4 89.9(4) yes
C2 RE1 C3 88.1(6) yes
C2 RE1 C4 159.7(5) yes
C3 RE1 C4 90.3(5) yes
C12 P1 C18 108.5(7) yes
C12 P1 C24 110.3(6) yes
C12 P1 C30 107.9(7) yes
C18 P1 C24 108.1(6) yes
C18 P1 C30 112.5(7) yes
C24 P1 C30 109.6(7) yes
C36 P2 C42 107.9(6) yes
C36 P2 C48 107.3(6) yes
C36 P2 C54 112.3(6) yes
C42 P2 C48 112.5(6) yes
C42 P2 C54 108.4(6) yes
C48 P2 C54 108.5(6) yes
C5 N6 C9 111(1) yes
C7 N7 C10 120(1) yes
C7 N7 C11 119(1) yes
C10 N7 C11 119(1) yes
RE1 C1 N2 177(1) yes
RE1 C2 N3 175(1) yes
RE1 C3 N4 179(1) yes
RE1 C4 N5 177.9(10) yes
N6 C5 C6 129(1) yes
N6 C5 H1 115.2 no
C6 C5 H1 115.5 no
C5 C6 C7 117(1) yes
C5 C6 H2 121.5 no
C7 C6 H2 121.3 no
N7 C7 C6 121(1) yes
N7 C7 C8 122(1) yes
C6 C7 C8 115(1) yes
C7 C8 C9 120(1) yes
C7 C8 H3 119.9 no
C9 C8 H3 119.8 no
N6 C9 C8 125(1) yes
N6 C9 H4 116.7 no
C8 C9 H4 117.5 no
N7 C10 H5 111.2 no
N7 C10 H6 111.6 no
N7 C10 H7 109.9 no
H5 C10 H6 109.1 no
H5 C10 H7 106.9 no
H6 C10 H7 107.9 no
N7 C11 H8 111.5 no
N7 C11 H9 110.8 no
N7 C11 H10 110.4 no
H8 C11 H9 108.3 no
H8 C11 H10 108.2 no
H9 C11 H10 107.5 no
P1 C12 C13 119(1) yes
P1 C12 C17 121(1) yes
C13 C12 C17 117(1) yes
C12 C13 C14 120(1) yes
C12 C13 H11 119.4 no
C14 C13 H11 120.0 no
C13 C14 C15 119(1) yes
C13 C14 H12 119.7 no
C15 C14 H12 121.1 no
C14 C15 C16 122(1) yes
C14 C15 H13 118.4 no
C16 C15 H13 118.8 no
C15 C16 C17 118(1) yes
C15 C16 H14 121.4 no
C17 C16 H14 119.9 no
C12 C17 C16 120(1) yes
C12 C17 H15 119.5 no
C16 C17 H15 119.7 no
P1 C18 C19 121.9(10) yes
P1 C18 C23 118(1) yes
C19 C18 C23 119(1) yes
C18 C19 C20 120(1) yes
C18 C19 H16 119.4 no
C20 C19 H16 119.8 no
C19 C20 C21 120(1) yes
C19 C20 H17 119.8 no
C21 C20 H17 119.9 no
C20 C21 C22 119(1) yes
C20 C21 H18 120.5 no
C22 C21 H18 120.0 no
C21 C22 C23 121(1) yes
C21 C22 H19 119.6 no
C23 C22 H19 119.0 no
C18 C23 C22 118(1) yes
C18 C23 H20 120.5 no
C22 C23 H20 120.9 no
P1 C24 C25 119(1) yes
P1 C24 C29 120(1) yes
C25 C24 C29 120(1) yes
C24 C25 C26 118(1) yes
C24 C25 H21 120.3 no
C26 C25 H21 121.7 no
C25 C26 C27 124(2) yes
C25 C26 H22 118.1 no
C27 C26 H22 117.9 no
C26 C27 C28 118(1) yes
C26 C27 H23 120.2 no
C28 C27 H23 121.0 no
C27 C28 C29 119(1) yes
C27 C28 H24 119.9 no
C29 C28 H24 121.1 no
C24 C29 C28 119(1) yes
C24 C29 H25 119.9 no
C28 C29 H25 120.6 no
P1 C30 C31 119(1) yes
P1 C30 C35 119(1) yes
C31 C30 C35 121(1) yes
C30 C31 C32 119(1) yes
C30 C31 H26 120.4 no
C32 C31 H26 120.3 no
C31 C32 C33 119(1) yes
C31 C32 H27 119.8 no
C33 C32 H27 120.8 no
C32 C33 C34 120(1) yes
C32 C33 H28 119.5 no
C34 C33 H28 120.0 no
C33 C34 C35 120(1) yes
C33 C34 H29 119.7 no
C35 C34 H29 119.5 no
C30 C35 C34 118(1) yes
C30 C35 H30 120.4 no
C34 C35 H30 120.9 no
P2 C36 C37 119(1) yes
P2 C36 C41 120.8(10) yes
C37 C36 C41 119(1) yes
C36 C37 C38 119(1) yes
C36 C37 H31 120.4 no
C38 C37 H31 120.3 no
C37 C38 C39 121(1) yes
C37 C38 H32 119.3 no
C39 C38 H32 118.8 no
C38 C39 C40 118(1) yes
C38 C39 H33 120.4 no
C40 C39 H33 120.7 no
C39 C40 C41 120(1) yes
C39 C40 H34 119.5 no
C41 C40 H34 119.6 no
C36 C41 C40 118(1) yes
C36 C41 H35 120.1 no
C40 C41 H35 121.0 no
P2 C42 C43 118.3(10) yes
P2 C42 C47 120(1) yes
C43 C42 C47 120(1) yes
C42 C43 C44 119(1) yes
C42 C43 H36 120.5 no
C44 C43 H36 120.2 no
C43 C44 C45 118(1) yes
C43 C44 H37 120.8 no
C45 C44 H37 120.5 no
C44 C45 C46 122(1) yes
C44 C45 H38 118.7 no
C46 C45 H38 118.4 no
C45 C46 C47 117(1) yes
C45 C46 H39 120.7 no
C47 C46 H39 121.6 no
C42 C47 C46 120(1) yes
C42 C47 H40 120.1 no
C46 C47 H40 119.7 no
P2 C48 C49 121.5(10) yes
P2 C48 C53 119(1) yes
C49 C48 C53 118(1) yes
C48 C49 C50 119(1) yes
C48 C49 H41 120.0 no
C50 C49 H41 120.2 no
C49 C50 C51 119(1) yes
C49 C50 H42 119.5 no
C51 C50 H42 120.5 no
C50 C51 C52 121(1) yes
C50 C51 H43 119.3 no
C52 C51 H43 119.1 no
C51 C52 C53 119(1) yes
C51 C52 H44 120.5 no
C53 C52 H44 119.9 no
C48 C53 C52 120(1) yes
C48 C53 H45 119.4 no
C52 C53 H45 120.0 no
P2 C54 C55 121.4(9) yes
P2 C54 C59 117.1(9) yes
C55 C54 C59 120(1) yes
C54 C55 C56 119(1) yes
C54 C55 H46 119.7 no
C56 C55 H46 120.3 no
C55 C56 C57 118(1) yes
C55 C56 H47 120.9 no
C57 C56 H47 120.4 no
C56 C57 C58 121(1) yes
C56 C57 H48 119.0 no
C58 C57 H48 119.3 no
C57 C58 C59 119(1) yes
C57 C58 H49 120.1 no
C59 C58 H49 120.1 no
C54 C59 C58 119(1) yes
C54 C59 H50 119.6 no
C58 C59 H50 121.3 no
N9 C60 C61 177(3) yes
C60 C61 H51 109.0 no
C60 C61 H52 110.5 no
C60 C61 H53 112.1 no
H51 C61 H52 107.5 no
H51 C61 H53 108.4 no
H52 C61 H53 109.2 no
N8 C62 C63 177(2) yes
C62 C63 H54 112.6 no
C62 C63 H55 113.4 no
C62 C63 H56 109.5 no
H54 C63 H55 109.9 no
H54 C63 H56 105.3 no
H55 C63 H56 105.6 no

loop_
_geom_bond_atom_site_label_1
_geom_bond_atom_site_label_2
_geom_bond_distance
_geom_bond_publ_flag
RE1 N1 1.67(1) yes
RE1 C1 2.09(1) yes
RE1 C2 2.09(1) yes
RE1 C3 2.11(2) yes
RE1 C4 2.11(1) yes
P1 C12 1.78(1) yes
P1 C18 1.80(1) yes
P1 C24 1.81(1) yes
P1 C30 1.80(2) yes
P2 C36 1.82(1) yes
P2 C42 1.79(1) yes
P2 C48 1.80(1) yes
P2 C54 1.79(1) yes
N2 C1 1.18(2) yes
N3 C2 1.16(2) yes
N4 C3 1.16(2) yes
N5 C4 1.15(2) yes
N6 C5 1.32(2) yes
N6 C9 1.37(2) yes
N7 C7 1.35(2) yes
N7 C10 1.49(2) yes
N7 C11 1.47(3) yes
N8 C62 1.10(3) yes
N9 C60 1.19(4) yes
C5 C6 1.36(2) yes
C5 H1 0.958 no
C6 C7 1.42(2) yes
C6 H2 0.960 no
C7 C8 1.40(2) yes
C8 C9 1.34(2) yes
C8 H3 0.954 no
C9 H4 0.958 no
C10 H5 0.958 no
C10 H6 0.946 no
C10 H7 0.972 no
C11 H8 0.952 no
C11 H9 0.961 no
C11 H10 0.963 no
C12 C13 1.39(2) yes
C12 C17 1.40(2) yes
C13 C14 1.39(2) yes
C13 H11 0.965 no
C14 C15 1.33(3) yes
C14 H12 0.968 no
C15 C16 1.37(3) yes
C15 H13 0.968 no
C16 C17 1.37(2) yes
C16 H14 0.968 no
C17 H15 0.959 no
C18 C19 1.38(2) yes
C18 C23 1.40(2) yes
C19 C20 1.36(2) yes
C19 H16 0.967 no
C20 C21 1.41(3) yes
C20 H17 0.966 no
C21 C22 1.34(3) yes
C21 H18 0.963 no
C22 C23 1.41(2) yes
C22 H19 0.961 no
C23 H20 0.963 no
C24 C25 1.40(3) yes
C24 C29 1.40(2) yes
C25 C26 1.38(2) yes
C25 H21 0.967 no
C26 C27 1.34(3) yes
C26 H22 0.961 no
C27 C28 1.43(3) yes
C27 H23 0.960 no
C28 C29 1.40(2) yes
C28 H24 0.969 no
C29 H25 0.969 no
C30 C31 1.39(2) yes
C30 C35 1.39(2) yes
C31 C32 1.42(3) yes
C31 H26 0.962 no
C32 C33 1.36(2) yes
C32 H27 0.958 no
C33 C34 1.42(2) yes
C33 H28 0.970 no
C34 C35 1.38(3) yes
C34 H29 0.964 no
C35 H30 0.964 no
C36 C37 1.41(2) yes
C36 C41 1.37(2) yes
C37 C38 1.35(2) yes
C37 H31 0.963 no
C38 C39 1.36(2) yes
C38 H32 0.965 no
C39 C40 1.38(2) yes
C39 H33 0.960 no
C40 C41 1.38(2) yes
C40 H34 0.965 no
C41 H35 0.962 no
C42 C43 1.38(2) yes
C42 C47 1.38(2) yes
C43 C44 1.40(2) yes
C43 H36 0.960 no
C44 C45 1.37(2) yes
C44 H37 0.958 no
C45 C46 1.39(3) yes
C45 H38 0.961 no
C46 C47 1.39(2) yes
C46 H39 0.963 no
C47 H40 0.965 no
C48 C49 1.40(2) yes
C48 C53 1.41(2) yes
C49 C50 1.42(2) yes
C49 H41 0.963 no
C50 C51 1.35(2) yes
C50 H42 0.967 no
C51 C52 1.39(2) yes
C51 H43 0.961 no
C52 C53 1.38(3) yes
C52 H44 0.962 no
C53 H45 0.963 no
C54 C55 1.39(2) yes
C54 C59 1.39(2) yes
C55 C56 1.41(2) yes
C55 H46 0.959 no
C56 C57 1.38(2) yes
C56 H47 0.957 no
C57 C58 1.38(2) yes
C57 H48 0.961 no
C58 C59 1.41(2) yes
C58 H49 0.967 no
C59 H50 0.959 no
C60 C61 1.41(3) yes
C61 H51 0.966 no
C61 H52 0.957 no
C61 H53 0.946 no
C62 C63 1.42(3) yes
C63 H54 0.950 no
C63 H55 0.945 no
C63 H56 1.001 no

loop_
_geom_contact_atom_site_label_1
_geom_contact_atom_site_label_2
_geom_contact_distance
_geom_contact_site_symmetry_2
O1 N2 2.91(3) 2_666
O1 N4 2.96(2) 2_656
N1 C11 3.37(2) 1_655
N1 C10 3.42(2) 1_655
N2 C63 3.32(3) 1_465
N2 C46 3.41(2) 2_665
N2 C15 3.58(2) 2_566
N3 C23 3.21(2) 1_455
N3 C35 3.23(2) 1_455
N3 C27 3.28(2) 2_656
N3 C33 3.50(3) 2_666
N3 C22 3.51(3) 1_455
N3 C28 3.56(2) 2_656
N4 C45 3.40(2) 2_655
N4 C44 3.59(2) 2_655
N5 C47 3.41(2) 2_665
N5 C58 3.43(2) 1_465
N5 C51 3.49(2) 1_455
N8 C8 3.47(3) 1_655
N9 C10 3.27(5) 1_645
N9 C6 3.45(3) 1_645
C5 C57 3.58(2) 1_465
C6 C56 3.51(2) 1_465
C9 C51 3.51(2) 1_455
C11 C38 3.47(3) 1_455
C16 C25 3.48(3) 2_656
C17 C60 3.59(3) 2_656
